data_2213516
loop_
_publ_author_name
'Serb, Mihaela-Diana'
'Calmuschi-Cula, Beatrice'
'Dumitru, Florina'
'Dols, Thomas'
'Englert, Ulli'
'Guran, Cornelia'

_publ_section_title
;
 (Acetonitrile)bis(1,10-phenanthroline)copper(II) bis(perchlorate)
;
_journal_coeditor_code RK2006
_journal_issue 5
_journal_name_full 'Acta Crystallographica Section E'
_journal_page_first m1292
_journal_page_last m1293
_journal_paper_doi 10.1107/S1600536807015036
_journal_volume 63
_journal_year 2007
_chemical_formula_iupac '[Cu (C12 H8 N2)2 (C2 H3 N)] (Cl O4)2'
_chemical_formula_moiety 'C26 H19 Cu N5 2+, 2(Cl O4 -)'
_chemical_formula_sum 'C26 H19 Cl2 Cu N5 O8'
_chemical_formula_weight 663.90
_chemical_name_systematic
;
(Acetonitrile)bis(1,10-phenanthroline)copper(II) bis(perchlorate)
;
_space_group_IT_number 15
_symmetry_cell_setting monoclinic
_symmetry_space_group_name_Hall '-C 2yc'
_symmetry_space_group_name_H-M 'C 1 2/c 1'
_atom_sites_solution_hydrogens geom
_atom_sites_solution_primary direct
_atom_sites_solution_secondary difmap
_cell_angle_alpha 90.00
_cell_angle_beta 96.618(4)
_cell_angle_gamma 90.00
_cell_formula_units_Z 4
_cell_length_a 19.597(4)
_cell_length_b 8.820(2)
_cell_length_c 14.659(3)
_cell_measurement_reflns_used 8096
_cell_measurement_temperature 130(2)
_cell_measurement_theta_max 28.35
_cell_measurement_theta_min 2.09
_cell_volume 2516.9(9)
_computing_cell_refinement 'SAINT-Plus (Bruker, 1999)'
_computing_data_collection 'SMART (Bruker, 2001)'
_computing_data_reduction SAINT-Plus
_computing_molecular_graphics 'PLATON (Spek, 2003)'
_computing_publication_material SHELXL97
_computing_structure_refinement 'SHELXL97 (Sheldrick, 1997)'
_computing_structure_solution 'SHELXS97 (Sheldrick, 1997)'
_diffrn_ambient_temperature 130(2)
_diffrn_measured_fraction_theta_full .992
_diffrn_measured_fraction_theta_max .992
_diffrn_measurement_device_type 'Bruker SMART APEX CCD'
_diffrn_measurement_method \w
_diffrn_radiation_monochromator graphite
_diffrn_radiation_source 'fine-focus sealed tube'
_diffrn_radiation_type MoK\a
_diffrn_radiation_wavelength 0.71073
_diffrn_reflns_av_R_equivalents 0.0624
_diffrn_reflns_av_sigmaI/netI 0.0535
_diffrn_reflns_limit_h_max 25
_diffrn_reflns_limit_h_min -25
_diffrn_reflns_limit_k_max 11
_diffrn_reflns_limit_k_min -11
_diffrn_reflns_limit_l_max 19
_diffrn_reflns_limit_l_min -19
_diffrn_reflns_number 12454
_diffrn_reflns_theta_full 28.35
_diffrn_reflns_theta_max 28.35
_diffrn_reflns_theta_min 2.09
_diffrn_standards_decay_% 'no decay'
_exptl_absorpt_coefficient_mu 1.145
_exptl_absorpt_correction_T_max 0.9345
_exptl_absorpt_correction_T_min 0.7108
_exptl_absorpt_correction_type multi-scan
_exptl_absorpt_process_details '(SADABS; Sheldrick, 1996)'
_exptl_crystal_colour 'light blue'
_exptl_crystal_density_diffrn 1.752
_exptl_crystal_density_method 'not measured'
_exptl_crystal_description prism
_exptl_crystal_F_000 1348
_exptl_crystal_size_max 0.32
_exptl_crystal_size_mid 0.16
_exptl_crystal_size_min 0.06
_refine_diff_density_max .477
_refine_diff_density_min -.580
_refine_ls_extinction_method none
_refine_ls_goodness_of_fit_ref 1.136
_refine_ls_hydrogen_treatment constr
_refine_ls_matrix_type full
_refine_ls_number_parameters 194
_refine_ls_number_reflns 3125
_refine_ls_number_restraints 0
_refine_ls_restrained_S_all 1.136
_refine_ls_R_factor_all 0.0598
_refine_ls_R_factor_gt 0.0487
_refine_ls_shift/su_max 0.000
_refine_ls_shift/su_mean 0.000
_refine_ls_structure_factor_coef Fsqd
_refine_ls_weighting_details 'calc w=1/[\s^2^(Fo^2^)+(0.0423P)^2^+1.8848P] where P=(Fo^2^+2Fc^2^)/3'
_refine_ls_weighting_scheme calc
_refine_ls_wR_factor_gt 0.1040
_refine_ls_wR_factor_ref 0.1086
_reflns_number_gt 2663
_reflns_number_total 3125
_reflns_threshold_expression I>2\s(I)
_cod_data_source_file rk2006.cif
_cod_data_source_block I
_cod_depositor_comments
;
The following automatic conversions were performed:
'_symmetry_cell_setting' value 'Monoclinic' changed to 'monoclinic'
according to '/home/saulius/struct/CIF-dictionaries/cif_core.dic'
dictionary named 'cif_core.dic' version 2.4.1 from 2010-06-29.

Automatic conversion script
Id: cif_fix_enum 1527 2010-12-29 10:47:43Z saulius 

The following automatic conversions were performed:

'_symmetry_cell_setting' value 'Monoclinic' changed to 'monoclinic'
according to /home/saulius/struct/CIF-dictionaries/cif_core.dic
dictionary named 'cif_core.dic' version 2.4.1 from 2010-06-29.

Automatic conversion script
Id: cif_fix_values 1715 2011-07-08 13:25:40Z adriana 
;
_cod_original_sg_symbol_H-M 'C 2/c'
_cod_database_code 2213516
_cod_database_fobs_code 2213516

loop_
_symmetry_equiv_pos_as_xyz
'x, y, z'
'-x, y, -z+1/2'
'x+1/2, y+1/2, z'
'-x+1/2, y+1/2, -z+1/2'
'-x, -y, -z'
'x, -y, z-1/2'
'-x+1/2, -y+1/2, -z'
'x+1/2, -y+1/2, z-1/2'

loop_
_atom_site_type_symbol
_atom_site_label
_atom_site_fract_x
_atom_site_fract_y
_atom_site_fract_z
_atom_site_U_iso_or_equiv
_atom_site_adp_type
_atom_site_calc_flag
_atom_site_refinement_flags
_atom_site_occupancy
Cu Cu1 0.0000 0.96229(4) 0.2500 0.01474(9) Uani d S 1
Cl Cl1 0.81443(3) 0.48307(7) 0.18825(4) 0.01996(13) Uani d . 1
O O1 0.84573(9) 0.5417(2) 0.27538(12) 0.0319(5) Uani d . 1
O O2 0.74756(9) 0.5482(2) 0.16563(13) 0.0339(5) Uani d . 1
O O3 0.85717(10) 0.5199(2) 0.11709(12) 0.0398(5) Uani d . 1
O O4 0.80841(11) 0.3220(2) 0.19454(14) 0.0405(5) Uani d . 1
N N1 -0.08987(9) 0.9698(2) 0.17252(13) 0.0161(4) Uani d . 1
N N2 0.02904(9) 1.0977(2) 0.14326(12) 0.0145(4) Uani d . 1
C C5 -0.09130(11) 1.0646(2) 0.09799(14) 0.0145(5) Uani d . 1
C C8 -0.02505(11) 1.2369(3) 0.00944(14) 0.0160(5) Uani d . 1
C C2 -0.20901(11) 0.9158(3) 0.12814(15) 0.0205(5) Uani d . 1
H H2 -0.2490 0.8611 0.1395 0.025 Uiso calc R 1
C C10 0.09646(12) 1.2609(3) 0.05805(15) 0.0206(5) Uani d . 1
H H10 0.1402 1.3024 0.0505 0.025 Uiso calc R 1
C C4 -0.15083(11) 1.0912(3) 0.03753(14) 0.0151(5) Uani d . 1
C C11 0.08918(11) 1.1594(3) 0.13002(15) 0.0191(5) Uani d . 1
H H11 0.1287 1.1337 0.1709 0.023 Uiso calc R 1
C C9 -0.02733(11) 1.1347(3) 0.08355(14) 0.0152(5) Uani d . 1
C C6 -0.14716(11) 1.1964(3) -0.03710(15) 0.0183(5) Uani d . 1
H H6 -0.1872 1.2168 -0.0782 0.022 Uiso calc R 1
C C3 -0.21120(12) 1.0129(3) 0.05449(16) 0.0194(5) Uani d . 1
H H3 -0.2528 1.0274 0.0154 0.023 Uiso calc R 1
C C1 -0.14783(11) 0.8976(3) 0.18627(15) 0.0196(5) Uani d . 1
H H1 -0.1474 0.8315 0.2375 0.023 Uiso calc R 1
C C12 0.03974(12) 1.3000(3) -0.00147(15) 0.0207(5) Uani d . 1
H H12 0.0441 1.3695 -0.0500 0.025 Uiso calc R 1
C C7 -0.08729(12) 1.2666(3) -0.04955(15) 0.0186(5) Uani d . 1
H H7 -0.0866 1.3371 -0.0984 0.022 Uiso calc R 1
N N3 0.0000 0.7301(3) 0.2500 0.0184(6) Uani d S 1
C C31 0.0000 0.6028(4) 0.2500 0.0186(7) Uani d S 1
C C32 0.0000 0.4359(4) 0.2500 0.0287(9) Uani d S 1
H H32A 0.0396 0.3989 0.2214 0.043 Uiso calc PR 0.50
H H32B -0.0424 0.3989 0.2152 0.043 Uiso calc PR 0.50
H H32C 0.0028 0.3989 0.3134 0.043 Uiso calc PR 0.50

loop_
_atom_site_aniso_label
_atom_site_aniso_U_11
_atom_site_aniso_U_22
_atom_site_aniso_U_33
_atom_site_aniso_U_12
_atom_site_aniso_U_13
_atom_site_aniso_U_23
Cu1 0.01323(18) 0.0160(2) 0.01383(18) 0.000 -0.00340(14) 0.000
Cl1 0.0169(3) 0.0245(3) 0.0182(3) -0.0034(2) 0.0011(2) -0.0019(2)
O1 0.0297(9) 0.0446(12) 0.0199(8) -0.0109(8) -0.0036(7) -0.0070(8)
O2 0.0210(9) 0.0464(12) 0.0333(10) 0.0077(8) -0.0013(8) -0.0020(9)
O4 0.0586(13) 0.0238(11) 0.0380(11) 0.0000(9) 0.0012(10) -0.0040(8)
O3 0.0267(9) 0.0710(15) 0.0227(9) -0.0091(9) 0.0077(8) 0.0042(9)
N1 0.0154(8) 0.0166(9) 0.0161(8) -0.0011(7) 0.0012(7) -0.0008(7)
N2 0.0122(8) 0.0155(9) 0.0149(9) 0.0006(7) -0.0022(7) -0.0015(7)
C5 0.0164(10) 0.0142(11) 0.0123(10) 0.0023(8) -0.0006(8) -0.0024(8)
C8 0.0196(10) 0.0158(11) 0.0120(9) -0.0001(8) -0.0004(8) -0.0009(8)
C2 0.0136(10) 0.0276(13) 0.0204(11) -0.0064(9) 0.0024(9) -0.0055(10)
C10 0.0163(10) 0.0250(13) 0.0210(11) -0.0057(9) 0.0038(9) -0.0003(9)
C4 0.0147(10) 0.0152(11) 0.0147(10) 0.0021(8) -0.0018(8) -0.0046(8)
C11 0.0141(10) 0.0223(12) 0.0204(11) 0.0016(9) 0.0000(9) -0.0026(9)
C9 0.0162(10) 0.0169(11) 0.0119(9) 0.0011(8) -0.0005(8) -0.0027(8)
C6 0.0180(10) 0.0208(12) 0.0147(10) 0.0053(9) -0.0047(9) -0.0011(9)
C3 0.0148(10) 0.0239(12) 0.0188(11) 0.0024(9) -0.0013(9) -0.0056(9)
C1 0.0197(11) 0.0227(12) 0.0160(10) -0.0045(9) 0.0005(9) -0.0005(9)
C12 0.0240(12) 0.0220(12) 0.0162(11) -0.0023(9) 0.0027(9) 0.0020(9)
C7 0.0228(11) 0.0195(12) 0.0129(10) 0.0024(9) 0.0000(9) 0.0019(9)
N3 0.0194(13) 0.0177(14) 0.0176(13) 0.000 0.0003(11) 0.000
C31 0.0160(14) 0.0243(18) 0.0156(15) 0.000 0.0021(12) 0.000
C32 0.0271(18) 0.0171(18) 0.041(2) 0.000 0.0016(16) 0.000

loop_
_atom_type_symbol
_atom_type_description
_atom_type_scat_dispersion_real
_atom_type_scat_dispersion_imag
_atom_type_scat_source
C C .0033 .0016 'International Tables Vol C Tables 4.2.6.8 and 6.1.1.4'
H H .0000 .0000 'International Tables Vol C Tables 4.2.6.8 and 6.1.1.4'
N N .0061 .0033 'International Tables Vol C Tables 4.2.6.8 and 6.1.1.4'
O O .0106 .0060 'International Tables Vol C Tables 4.2.6.8 and 6.1.1.4'
Cl Cl .1484 .1585 'International Tables Vol C Tables 4.2.6.8 and 6.1.1.4'
Cu Cu .3201 1.2651 'International Tables Vol C Tables 4.2.6.8 and 6.1.1.4'

loop_
_geom_angle_atom_site_label_1
_geom_angle_atom_site_label_2
_geom_angle_atom_site_label_3
_geom_angle_site_symmetry_1
_geom_angle_site_symmetry_3
_geom_angle
_geom_angle_publ_flag
N1 Cu1 N1 2 . 176.16(11) y
N1 Cu1 N3 2 . 91.92(5) ?
N1 Cu1 N3 . . 91.92(5) y
N1 Cu1 N2 2 2 81.55(7) ?
N1 Cu1 N2 . 2 96.24(7) ?
N3 Cu1 N2 . 2 124.69(5) ?
N1 Cu1 N2 2 . 96.24(7) ?
N1 Cu1 N2 . . 81.55(7) y
N3 Cu1 N2 . . 124.69(5) y
N2 Cu1 N2 2 . 110.62(10) y
O4 Cl1 O2 . . 109.46(12) ?
O4 Cl1 O1 . . 109.15(12) ?
O2 Cl1 O1 . . 110.11(11) ?
O4 Cl1 O3 . . 109.17(13) ?
O2 Cl1 O3 . . 109.41(12) ?
O1 Cl1 O3 . . 109.51(11) ?
C1 N1 C5 . . 118.03(19) ?
C1 N1 Cu1 . . 127.66(16) ?
C5 N1 Cu1 . . 114.29(14) ?
C11 N2 C9 . . 118.17(19) ?
C11 N2 Cu1 . . 131.41(15) ?
C9 N2 Cu1 . . 110.16(14) ?
N1 C5 C4 . . 123.0(2) ?
N1 C5 C9 . . 116.19(18) ?
C4 C5 C9 . . 120.83(19) ?
C12 C8 C9 . . 116.5(2) ?
C12 C8 C7 . . 124.9(2) ?
C9 C8 C7 . . 118.6(2) ?
C3 C2 C1 . . 119.8(2) ?
C3 C2 H2 . . 120.1 ?
C1 C2 H2 . . 120.1 ?
C12 C10 C11 . . 119.5(2) ?
C12 C10 H10 . . 120.3 ?
C11 C10 H10 . . 120.3 ?
C5 C4 C3 . . 117.3(2) ?
C5 C4 C6 . . 118.5(2) ?
C3 C4 C6 . . 124.2(2) ?
N2 C11 C10 . . 122.6(2) ?
N2 C11 H11 . . 118.7 ?
C10 C11 H11 . . 118.7 ?
N2 C9 C8 . . 123.3(2) ?
N2 C9 C5 . . 117.24(19) ?
C8 C9 C5 . . 119.50(19) ?
C7 C6 C4 . . 121.0(2) ?
C7 C6 H6 . . 119.5 ?
C4 C6 H6 . . 119.5 ?
C2 C3 C4 . . 119.4(2) ?
C2 C3 H3 . . 120.3 ?
C4 C3 H3 . . 120.3 ?
N1 C1 C2 . . 122.5(2) ?
N1 C1 H1 . . 118.8 ?
C2 C1 H1 . . 118.8 ?
C10 C12 C8 . . 120.1(2) ?
C10 C12 H12 . . 120.0 ?
C8 C12 H12 . . 120.0 ?
C6 C7 C8 . . 121.5(2) ?
C6 C7 H7 . . 119.2 ?
C8 C7 H7 . . 119.2 ?
C31 N3 Cu1 . . 180.0000(10) ?
N3 C31 C32 . . 180.0000(10) ?
C31 C32 H32A . . 109.5 ?
C31 C32 H32B . . 109.5 ?
H32A C32 H32B . . 109.5 ?
C31 C32 H32C . . 109.5 ?
H32A C32 H32C . . 109.5 ?
H32B C32 H32C . . 109.5 ?

loop_
_geom_bond_atom_site_label_1
_geom_bond_atom_site_label_2
_geom_bond_site_symmetry_2
_geom_bond_distance
_geom_bond_publ_flag
Cu1 N1 2 1.9836(19) ?
Cu1 N1 . 1.9836(19) y
Cu1 N3 . 2.048(3) y
Cu1 N2 2 2.0984(18) ?
Cu1 N2 . 2.0984(19) y
Cl1 O4 . 1.430(2) ?
Cl1 O2 . 1.4344(18) ?
Cl1 O1 . 1.4472(18) ?
Cl1 O3 . 1.4479(19) ?
N1 C1 . 1.338(3) ?
N1 C5 . 1.373(3) ?
N2 C11 . 1.333(3) ?
N2 C9 . 1.367(3) ?
C5 C4 . 1.401(3) ?
C5 C9 . 1.435(3) ?
C8 C12 . 1.412(3) ?
C8 C9 . 1.416(3) ?
C8 C7 . 1.436(3) ?
C2 C3 . 1.375(3) ?
C2 C1 . 1.398(3) ?
C2 H2 . 0.9500 ?
C10 C12 . 1.375(3) ?
C10 C11 . 1.404(3) ?
C10 H10 . 0.9500 ?
C4 C3 . 1.416(3) ?
C4 C6 . 1.443(3) ?
C11 H11 . 0.9500 ?
C6 C7 . 1.358(3) ?
C6 H6 . 0.9500 ?
C3 H3 . 0.9500 ?
C1 H1 . 0.9500 ?
C12 H12 . 0.9500 ?
C7 H7 . 0.9500 ?
N3 C31 . 1.123(4) ?
C31 C32 . 1.472(5) ?
C32 H32A . 0.9800 ?
C32 H32B . 0.9800 ?
C32 H32C . 0.9800 ?
